data_7711428
loop_
_publ_author_name
'Oyarzabal, Itziar'
'Zabala-Lekuona, Andoni'
'Mota, Antonio J.'
'Palacios, Mar\'ia A'
'Rodr\'iguez-Di\'eguez, Antonio'
'Lorusso, Giulia'
'Evangelisti, Marco'
'Rodr\'iguez-Esteban, Corina'
'Brechin, Euan K.'
'Seco, Jos\'e M'
'Colacio, Enrique'

_publ_section_title
;
 Magneto-thermal properties and slow magnetic relaxation in Mn(II)Ln(III)
 complexes: influence of magnetic coupling on the magneto-caloric effect.
;
_journal_issue 34
_journal_name_full 'Dalton transactions (Cambridge, England : 2003)'
_journal_page_first 12954
_journal_page_last 12967
_journal_paper_doi 10.1039/d2dt01869a
_journal_volume 51
_journal_year 2022
_chemical_formula_moiety 'C52 H74 Dy2 Mn2 N8 O20, 4(C H4 O)'
_chemical_formula_sum 'C56 H90 Dy2 Mn2 N8 O24'
_chemical_formula_weight 1694.23
_space_group_crystal_system triclinic
_space_group_IT_number 2
_space_group_name_Hall '-P 1'
_space_group_name_H-M_alt 'P -1'
_atom_sites_solution_hydrogens geom
_audit_creation_method SHELXL-2018/3
_audit_update_record
;
2022-05-16 deposited with the CCDC.	2022-08-05 downloaded from the CCDC.
;
_cell_angle_alpha 111.316(3)
_cell_angle_beta 104.241(3)
_cell_angle_gamma 98.203(3)
_cell_formula_units_Z 1
_cell_length_a 10.702(2)
_cell_length_b 12.462(3)
_cell_length_c 14.270(3)
_cell_measurement_reflns_used 2831
_cell_measurement_temperature 100(2)
_cell_measurement_theta_max 21.991
_cell_measurement_theta_min 2.716
_cell_volume 1660.7(6)
_computing_cell_refinement 'Bruker Apex II'
_computing_data_collection 'Bruker Apex II'
_computing_data_reduction 'Bruker Apex II'
_computing_structure_refinement 'SHELXL-2018/3 (Sheldrick, 2018)'
_computing_structure_solution 'SHELXL-97 (Sheldrick, 1990)'
_diffrn_ambient_temperature 100(2)
_diffrn_measured_fraction_theta_full 0.996
_diffrn_measured_fraction_theta_max 0.996
_diffrn_measurement_device_type 'Bruker Axs APEX automatic diffractometer'
_diffrn_measurement_method 'phi and omega scans'
_diffrn_radiation_type MoK\a
_diffrn_radiation_wavelength 0.71069
_diffrn_reflns_av_R_equivalents 0.0651
_diffrn_reflns_av_unetI/netI 0.0789
_diffrn_reflns_Laue_measured_fraction_full 0.996
_diffrn_reflns_Laue_measured_fraction_max 0.996
_diffrn_reflns_limit_h_max 12
_diffrn_reflns_limit_h_min -12
_diffrn_reflns_limit_k_max 14
_diffrn_reflns_limit_k_min -14
_diffrn_reflns_limit_l_max 16
_diffrn_reflns_limit_l_min -16
_diffrn_reflns_number 16073
_diffrn_reflns_point_group_measured_fraction_full 0.996
_diffrn_reflns_point_group_measured_fraction_max 0.996
_diffrn_reflns_theta_full 24.999
_diffrn_reflns_theta_max 24.999
_diffrn_reflns_theta_min 1.619
_diffrn_source 'fine-focus sealed tube'
_exptl_absorpt_coefficient_mu 2.678
_exptl_absorpt_correction_T_max 0.7786
_exptl_absorpt_correction_T_min 0.6611
_exptl_absorpt_correction_type multi-scan
_exptl_absorpt_process_details
;
SADABS-2008/1 (Bruker,2008) was used for absorption correction.
wR2(int) was 0.0535 before and 0.0423 after correction.
The Ratio of minimum to maximum transmission is 0.8491.
The \l/2 correction factor is 0.0015.
;
_exptl_crystal_colour Colourless
_exptl_crystal_density_diffrn 1.694
_exptl_crystal_density_method 'not measured'
_exptl_crystal_description Prismatic
_exptl_crystal_F_000 856
_exptl_crystal_size_max 0.28
_exptl_crystal_size_mid 0.14
_exptl_crystal_size_min 0.1
_refine_diff_density_max 1.873
_refine_diff_density_min -0.884
_refine_diff_density_rms 0.157
_refine_ls_extinction_method none
_refine_ls_goodness_of_fit_ref 0.998
_refine_ls_hydrogen_treatment constr
_refine_ls_matrix_type full
_refine_ls_number_parameters 426
_refine_ls_number_reflns 5813
_refine_ls_number_restraints 0
_refine_ls_restrained_S_all 0.998
_refine_ls_R_factor_all 0.0645
_refine_ls_R_factor_gt 0.0457
_refine_ls_shift/su_max 0.001
_refine_ls_shift/su_mean 0.000
_refine_ls_structure_factor_coef Fsqd
_refine_ls_weighting_details 'w=1/[\s^2^(Fo^2^)+(0.0531P)^2^] where P=(Fo^2^+2Fc^2^)/3'
_refine_ls_weighting_scheme calc
_refine_ls_wR_factor_gt 0.0975
_refine_ls_wR_factor_ref 0.1052
_reflns_Friedel_coverage 0.000
_reflns_number_gt 4633
_reflns_number_total 5813
_reflns_threshold_expression 'I > 2\s(I)'
_cod_data_source_file d2dt01869a2.cif
_cod_data_source_block Compound9
_cod_original_cell_volume 1660.6(6)
_cod_database_code 7711428
_shelx_space_group_comment
;
The symmetry employed for this shelxl refinement is uniquely defined
by the following loop, which should always be used as a source of
symmetry information in preference to the above space-group names.
They are only intended as comments.
;

loop_
_space_group_symop_operation_xyz
'x, y, z'
'-x, -y, -z'

loop_
_atom_site_label
_atom_site_type_symbol
_atom_site_fract_x
_atom_site_fract_y
_atom_site_fract_z
_atom_site_U_iso_or_equiv
_atom_site_adp_type
_atom_site_occupancy
_atom_site_site_symmetry_order
_atom_site_calc_flag
_atom_site_refinement_flags_posn
_atom_site_refinement_flags_adp
_atom_site_refinement_flags_occupancy
_atom_site_disorder_assembly
_atom_site_disorder_group
Mn1 Mn 0.37749(10) 0.14120(8) 0.29835(7) 0.0181(2) Uani 1 1 d . . . . .
Dy1 Dy 0.62635(3) 0.39225(3) 0.49208(2) 0.01805(11) Uani 1 1 d . . . . .
C1A C 0.6673(6) 0.4564(5) 0.7570(5) 0.0225(15) Uani 1 1 d . . . . .
H1AA H 0.627138 0.498912 0.807275 0.034 Uiso 1 1 calc R U . . .
H1AB H 0.743609 0.510108 0.760105 0.034 Uiso 1 1 calc R U . . .
H1AC H 0.694711 0.393632 0.773761 0.034 Uiso 1 1 calc R U . . .
C2A C 0.4670(6) 0.3110(5) 0.6316(5) 0.0191(14) Uani 1 1 d . . . . .
C3A C 0.4365(6) 0.2098(5) 0.5365(5) 0.0187(14) Uani 1 1 d . . . . .
C4A C 0.3399(6) 0.1121(5) 0.5198(5) 0.0193(15) Uani 1 1 d . . . . .
C5A C 0.2689(6) 0.1198(6) 0.5910(5) 0.0207(15) Uani 1 1 d . . . . .
H5A H 0.202207 0.054005 0.576895 0.025 Uiso 1 1 calc R U . . .
C6A C 0.2949(7) 0.2230(6) 0.6823(5) 0.0223(15) Uani 1 1 d . . . . .
C8A C 0.2131(7) 0.2323(6) 0.7563(5) 0.0292(17) Uani 1 1 d . . . . .
H8AA H 0.135818 0.258082 0.732188 0.044 Uiso 1 1 calc R U . . .
H8AB H 0.266016 0.288870 0.826836 0.044 Uiso 1 1 calc R U . . .
H8AC H 0.185493 0.155729 0.756672 0.044 Uiso 1 1 calc R U . . .
C7A C 0.4000(6) 0.3187(6) 0.7039(5) 0.0217(15) Uani 1 1 d . . . . .
H7A H 0.424523 0.387088 0.766770 0.026 Uiso 1 1 calc R U . . .
C9A C 0.3210(7) -0.0055(5) 0.4299(5) 0.0234(15) Uani 1 1 d . . . . .
H9AA H 0.407506 -0.022182 0.433764 0.028 Uiso 1 1 calc R U . . .
H9AB H 0.266885 -0.067320 0.439870 0.028 Uiso 1 1 calc R U . . .
C10A C 0.1159(6) -0.0128(6) 0.3079(5) 0.0261(16) Uani 1 1 d . . . . .
H10A H 0.073324 -0.075489 0.322294 0.039 Uiso 1 1 calc R U . . .
H10B H 0.071800 -0.025138 0.236179 0.039 Uiso 1 1 calc R U . . .
H10C H 0.110805 0.062570 0.356153 0.039 Uiso 1 1 calc R U . . .
C11A C 0.2674(7) -0.1277(5) 0.2458(5) 0.0253(16) Uani 1 1 d . . . . .
H11A H 0.203822 -0.148849 0.176346 0.030 Uiso 1 1 calc R U . . .
H11B H 0.244170 -0.189938 0.268735 0.030 Uiso 1 1 calc R U . . .
C12A C 0.4053(7) -0.1207(6) 0.2370(5) 0.0280(17) Uani 1 1 d . . . . .
H12A H 0.468254 -0.105429 0.305085 0.034 Uiso 1 1 calc R U . . .
H12B H 0.407122 -0.196401 0.185274 0.034 Uiso 1 1 calc R U . . .
C13A C 0.5921(7) 0.0094(6) 0.2300(6) 0.0311(17) Uani 1 1 d . . . . .
H13A H 0.620841 -0.059027 0.193729 0.047 Uiso 1 1 calc R U . . .
H13B H 0.633600 0.037745 0.305292 0.047 Uiso 1 1 calc R U . . .
H13C H 0.617010 0.071109 0.207852 0.047 Uiso 1 1 calc R U . . .
C14A C 0.3801(7) -0.0669(5) 0.0884(5) 0.0225(15) Uani 1 1 d . . . . .
H14A H 0.291842 -0.118016 0.067909 0.027 Uiso 1 1 calc R U . . .
H14B H 0.431390 -0.113456 0.050315 0.027 Uiso 1 1 calc R U . . .
C15A C 0.3690(7) 0.0379(5) 0.0588(5) 0.0224(15) Uani 1 1 d . . . . .
H15A H 0.457562 0.084547 0.073033 0.027 Uiso 1 1 calc R U . . .
H15B H 0.321551 0.008213 -0.016621 0.027 Uiso 1 1 calc R U . . .
C16A C 0.1540(6) 0.0591(6) 0.0780(5) 0.0239(15) Uani 1 1 d . . . . .
H16A H 0.120201 0.047236 0.005096 0.036 Uiso 1 1 calc R U . . .
H16B H 0.110317 0.110530 0.119156 0.036 Uiso 1 1 calc R U . . .
H16C H 0.137235 -0.016300 0.082489 0.036 Uiso 1 1 calc R U . . .
C17A C 0.3183(6) 0.2300(5) 0.1106(5) 0.0207(15) Uani 1 1 d . . . . .
H17A H 0.277371 0.281190 0.156144 0.025 Uiso 1 1 calc R U . . .
H17B H 0.271759 0.215988 0.037996 0.025 Uiso 1 1 calc R U . . .
C18A C 0.4614(6) 0.2952(5) 0.1393(5) 0.0186(14) Uani 1 1 d . . . . .
C19A C 0.5493(7) 0.3293(5) 0.2405(5) 0.0191(15) Uani 1 1 d . . . . .
C20A C 0.6741(6) 0.4088(5) 0.2709(5) 0.0181(14) Uani 1 1 d . . . . .
C25A C 0.8698(7) 0.5439(6) 0.4141(6) 0.0303(17) Uani 1 1 d . . . . .
H25A H 0.929403 0.511663 0.377664 0.045 Uiso 1 1 calc R U . . .
H25B H 0.910581 0.569561 0.489173 0.045 Uiso 1 1 calc R U . . .
H25C H 0.851253 0.610511 0.399788 0.045 Uiso 1 1 calc R U . . .
C21A C 0.7164(7) 0.4400(5) 0.1971(5) 0.0227(15) Uani 1 1 d . . . . .
H21A H 0.801594 0.488200 0.217192 0.027 Uiso 1 1 calc R U . . .
C22A C 0.6309(7) 0.3987(5) 0.0935(5) 0.0242(16) Uani 1 1 d . . . . .
C24A C 0.6769(8) 0.4299(6) 0.0123(5) 0.0336(18) Uani 1 1 d . . . . .
H24A H 0.731691 0.379248 -0.013728 0.050 Uiso 1 1 calc R U . . .
H24B H 0.727540 0.511601 0.044817 0.050 Uiso 1 1 calc R U . . .
H24C H 0.600664 0.418499 -0.045796 0.050 Uiso 1 1 calc R U . . .
C23A C 0.5041(7) 0.3298(5) 0.0671(5) 0.0218(15) Uani 1 1 d . . . . .
H23A H 0.444993 0.305595 -0.000996 0.026 Uiso 1 1 calc R U . . .
N1A N 0.2575(5) -0.0132(4) 0.3220(4) 0.0216(13) Uani 1 1 d . . . . .
N2A N 0.4459(6) -0.0239(4) 0.2039(4) 0.0229(13) Uani 1 1 d . . . . .
N3A N 0.2981(5) 0.1140(4) 0.1194(4) 0.0215(13) Uani 1 1 d . . . . .
O1A O 0.5719(4) 0.4059(3) 0.6515(3) 0.0198(10) Uani 1 1 d . . . . .
O2A O 0.5018(4) 0.2081(3) 0.4656(3) 0.0183(10) Uani 1 1 d . . . . .
O3A O 0.5203(4) 0.2959(3) 0.3145(3) 0.0195(10) Uani 1 1 d . . . . .
O4A O 0.7470(4) 0.4533(4) 0.3774(3) 0.0204(10) Uani 1 1 d . . . . .
N1C N 0.8335(6) 0.2673(5) 0.5285(5) 0.0289(14) Uani 1 1 d . . . . .
O2C O 0.7973(5) 0.3306(4) 0.6051(4) 0.0281(11) Uani 1 1 d . . . . .
O1C O 0.7781(5) 0.2654(4) 0.4389(4) 0.0298(11) Uani 1 1 d . . . . .
O3C O 0.9165(5) 0.2114(4) 0.5406(4) 0.0349(13) Uani 1 1 d . . . . .
C1P C 0.7170(7) 0.6416(6) 0.6083(5) 0.0200(15) Uani 1 1 d . . . . .
O1P O 0.2445(4) 0.2489(3) 0.3335(3) 0.0196(10) Uani 1 1 d . . . . .
O2P O 0.6004(4) 0.5894(3) 0.5343(3) 0.0201(10) Uani 1 1 d . . . . .
O3P O 0.7911(4) 0.5686(3) 0.6185(3) 0.0193(10) Uani 1 1 d . . . . .
C1M C 0.9061(8) 0.2287(6) 0.2300(6) 0.040(2) Uani 1 1 d . . . . .
H1MA H 0.948752 0.165072 0.225646 0.060 Uiso 1 1 calc R U . . .
H1MB H 0.819201 0.197721 0.177334 0.060 Uiso 1 1 calc R U . . .
H1MC H 0.897639 0.263936 0.299401 0.060 Uiso 1 1 calc R U . . .
O1M O 0.9859(5) 0.3184(5) 0.2112(4) 0.0384(13) Uani 1 1 d . . . . .
H1M H 1.059531 0.345988 0.257058 0.058 Uiso 1 1 calc R U . . .
C2M C 1.0291(8) 0.3420(7) -0.0122(7) 0.051(2) Uani 1 1 d . . . . .
H2MA H 1.016819 0.415742 0.032865 0.076 Uiso 1 1 calc R U . . .
H2MB H 0.995139 0.329983 -0.085068 0.076 Uiso 1 1 calc R U . . .
H2MC H 1.122449 0.344886 0.005879 0.076 Uiso 1 1 calc R U . . .
O2M O 0.9612(6) 0.2487(4) 0.0020(4) 0.0440(14) Uani 1 1 d . . . . .
H2M H 0.961731 0.271731 0.063740 0.066 Uiso 1 1 calc R U . . .

loop_
_atom_site_aniso_label
_atom_site_aniso_U_11
_atom_site_aniso_U_22
_atom_site_aniso_U_33
_atom_site_aniso_U_23
_atom_site_aniso_U_13
_atom_site_aniso_U_12
Mn1 0.0256(6) 0.0100(5) 0.0185(5) 0.0056(4) 0.0075(4) 0.0043(4)
Dy1 0.02571(19) 0.01003(16) 0.01847(18) 0.00598(13) 0.00766(13) 0.00365(13)
C1A 0.032(4) 0.017(3) 0.016(4) 0.008(3) 0.006(3) 0.000(3)
C2A 0.023(4) 0.014(3) 0.018(4) 0.007(3) 0.003(3) 0.002(3)
C3A 0.021(4) 0.018(3) 0.020(4) 0.012(3) 0.004(3) 0.008(3)
C4A 0.024(4) 0.018(3) 0.018(3) 0.014(3) 0.002(3) 0.005(3)
C5A 0.020(4) 0.018(3) 0.028(4) 0.015(3) 0.005(3) 0.004(3)
C6A 0.025(4) 0.024(4) 0.021(4) 0.010(3) 0.012(3) 0.008(3)
C8A 0.033(4) 0.027(4) 0.033(4) 0.015(3) 0.018(4) 0.007(3)
C7A 0.025(4) 0.016(3) 0.025(4) 0.008(3) 0.007(3) 0.010(3)
C9A 0.027(4) 0.015(3) 0.026(4) 0.010(3) 0.006(3) 0.005(3)
C10A 0.024(4) 0.026(4) 0.028(4) 0.013(3) 0.006(3) 0.005(3)
C11A 0.041(5) 0.011(3) 0.022(4) 0.007(3) 0.010(3) 0.002(3)
C12A 0.047(5) 0.016(4) 0.019(4) 0.004(3) 0.010(3) 0.012(3)
C13A 0.027(4) 0.023(4) 0.042(5) 0.011(3) 0.012(4) 0.007(3)
C14A 0.037(4) 0.010(3) 0.023(4) 0.004(3) 0.015(3) 0.010(3)
C15A 0.028(4) 0.014(3) 0.025(4) 0.007(3) 0.010(3) 0.005(3)
C16A 0.025(4) 0.017(3) 0.024(4) 0.007(3) 0.002(3) 0.002(3)
C17A 0.027(4) 0.015(3) 0.019(4) 0.008(3) 0.006(3) 0.005(3)
C18A 0.030(4) 0.006(3) 0.020(4) 0.004(3) 0.008(3) 0.004(3)
C19A 0.032(4) 0.008(3) 0.018(4) 0.002(3) 0.013(3) 0.007(3)
C20A 0.024(4) 0.010(3) 0.015(3) 0.000(3) 0.006(3) 0.005(3)
C25A 0.035(4) 0.022(4) 0.027(4) 0.006(3) 0.010(3) 0.000(3)
C21A 0.031(4) 0.009(3) 0.028(4) 0.008(3) 0.011(3) 0.002(3)
C22A 0.047(5) 0.011(3) 0.021(4) 0.008(3) 0.019(3) 0.011(3)
C24A 0.053(5) 0.023(4) 0.024(4) 0.009(3) 0.017(4) 0.002(4)
C23A 0.034(4) 0.012(3) 0.022(4) 0.007(3) 0.010(3) 0.010(3)
N1A 0.029(3) 0.012(3) 0.021(3) 0.005(2) 0.007(3) 0.001(2)
N2A 0.036(4) 0.015(3) 0.019(3) 0.008(2) 0.010(3) 0.008(3)
N3A 0.035(3) 0.009(3) 0.022(3) 0.007(2) 0.009(3) 0.008(2)
O1A 0.030(3) 0.013(2) 0.018(2) 0.0070(19) 0.009(2) 0.005(2)
O2A 0.025(3) 0.009(2) 0.021(2) 0.0067(19) 0.008(2) 0.0021(19)
O3A 0.023(3) 0.015(2) 0.021(2) 0.009(2) 0.010(2) -0.0004(19)
O4A 0.025(3) 0.015(2) 0.021(2) 0.008(2) 0.009(2) 0.002(2)
N1C 0.023(3) 0.019(3) 0.044(4) 0.017(3) 0.008(3) -0.003(3)
O2C 0.032(3) 0.021(3) 0.029(3) 0.008(2) 0.008(2) 0.011(2)
O1C 0.042(3) 0.031(3) 0.027(3) 0.018(2) 0.017(2) 0.015(2)
O3C 0.027(3) 0.029(3) 0.071(4) 0.033(3) 0.027(3) 0.020(2)
C1P 0.031(4) 0.020(4) 0.017(4) 0.013(3) 0.012(3) 0.008(3)
O1P 0.027(3) 0.007(2) 0.024(2) 0.0045(19) 0.009(2) 0.0029(19)
O2P 0.027(3) 0.012(2) 0.022(2) 0.008(2) 0.007(2) 0.007(2)
O3P 0.027(3) 0.010(2) 0.023(2) 0.0074(19) 0.009(2) 0.006(2)
C1M 0.038(5) 0.024(4) 0.043(5) 0.004(4) 0.008(4) -0.001(4)
O1M 0.031(3) 0.045(3) 0.031(3) 0.014(3) 0.001(2) 0.006(3)
C2M 0.051(6) 0.046(5) 0.062(6) 0.037(5) 0.011(5) 0.007(4)
O2M 0.059(4) 0.028(3) 0.036(3) 0.015(3) 0.007(3) -0.008(3)

loop_
_atom_type_symbol
_atom_type_description
_atom_type_scat_dispersion_real
_atom_type_scat_dispersion_imag
_atom_type_scat_source
C C 0.0033 0.0016 'International Tables Vol C Tables 4.2.6.8 and 6.1.1.4'
H H 0.0000 0.0000 'International Tables Vol C Tables 4.2.6.8 and 6.1.1.4'
Dy Dy -0.1892 4.4098 'International Tables Vol C Tables 4.2.6.8 and 6.1.1.4'
Mn Mn 0.3368 0.7283 'International Tables Vol C Tables 4.2.6.8 and 6.1.1.4'
N N 0.0061 0.0033 'International Tables Vol C Tables 4.2.6.8 and 6.1.1.4'
O O 0.0106 0.0060 'International Tables Vol C Tables 4.2.6.8 and 6.1.1.4'

loop_
_geom_angle_atom_site_label_1
_geom_angle_atom_site_label_2
_geom_angle_atom_site_label_3
_geom_angle
_geom_angle_site_symmetry_1
_geom_angle_site_symmetry_3
_geom_angle_publ_flag
O1P Mn1 O3A 89.31(16) . . ?
O1P Mn1 O2A 93.82(16) . . ?
O3A Mn1 O2A 78.87(15) . . ?
O1P Mn1 N1A 93.09(17) . . ?
O3A Mn1 N1A 166.32(17) . . ?
O2A Mn1 N1A 87.53(17) . . ?
O1P Mn1 N2A 157.02(18) . . ?
O3A Mn1 N2A 105.07(17) . . ?
O2A Mn1 N2A 106.34(17) . . ?
N1A Mn1 N2A 77.21(18) . . ?
O1P Mn1 N3A 89.01(17) . . ?
O3A Mn1 N3A 83.39(17) . . ?
O2A Mn1 N3A 161.98(17) . . ?
N1A Mn1 N3A 110.11(18) . . ?
N2A Mn1 N3A 75.28(18) . . ?
O1P Mn1 Dy1 85.05(12) . . ?
O3A Mn1 Dy1 39.03(11) . . ?
O2A Mn1 Dy1 40.85(10) . . ?
N1A Mn1 Dy1 127.77(13) . . ?
N2A Mn1 Dy1 117.42(14) . . ?
N3A Mn1 Dy1 122.01(13) . . ?
O3A Dy1 O2A 74.52(14) . . ?
O3A Dy1 O3P 140.27(14) . . ?
O2A Dy1 O3P 144.69(14) . . ?
O3A Dy1 O2P 103.79(14) . . ?
O2A Dy1 O2P 137.70(15) . . ?
O3P Dy1 O2P 55.13(14) . . ?
O3A Dy1 O2P 74.31(14) . 2_666 ?
O2A Dy1 O2P 74.92(14) . 2_666 ?
O3P Dy1 O2P 114.24(14) . 2_666 ?
O2P Dy1 O2P 64.41(17) . 2_666 ?
O3A Dy1 O1A 135.77(14) . . ?
O2A Dy1 O1A 69.62(14) . . ?
O3P Dy1 O1A 80.71(14) . . ?
O2P Dy1 O1A 86.70(14) . . ?
O2P Dy1 O1A 72.08(14) 2_666 . ?
O3A Dy1 O1C 79.65(15) . . ?
O2A Dy1 O1C 79.71(15) . . ?
O3P Dy1 O1C 98.19(15) . . ?
O2P Dy1 O1C 142.40(15) . . ?
O2P Dy1 O1C 147.52(15) 2_666 . ?
O1A Dy1 O1C 117.28(14) . . ?
O3A Dy1 O2C 127.24(15) . . ?
O2A Dy1 O2C 79.18(14) . . ?
O3P Dy1 O2C 72.85(14) . . ?
O2P Dy1 O2C 125.88(15) . . ?
O2P Dy1 O2C 139.57(14) 2_666 . ?
O1A Dy1 O2C 70.03(15) . . ?
O1C Dy1 O2C 50.87(15) . . ?
O3A Dy1 O4A 65.12(14) . . ?
O2A Dy1 O4A 131.40(14) . . ?
O3P Dy1 O4A 77.26(14) . . ?
O2P Dy1 O4A 79.68(14) . . ?
O2P Dy1 O4A 116.16(13) 2_666 . ?
O1A Dy1 O4A 157.93(14) . . ?
O1C Dy1 O4A 67.77(14) . . ?
O2C Dy1 O4A 104.26(14) . . ?
O3A Dy1 C1P 125.50(16) . . ?
O2A Dy1 C1P 150.12(16) . . ?
O3P Dy1 C1P 27.60(16) . . ?
O2P Dy1 C1P 27.58(16) . . ?
O2P Dy1 C1P 88.79(17) 2_666 . ?
O1A Dy1 C1P 81.68(15) . . ?
O1C Dy1 C1P 122.52(17) . . ?
O2C Dy1 C1P 99.14(16) . . ?
O4A Dy1 C1P 78.20(15) . . ?
O3A Dy1 N1C 103.19(16) . . ?
O2A Dy1 N1C 77.77(14) . . ?
O3P Dy1 N1C 85.75(15) . . ?
O2P Dy1 N1C 140.33(15) . . ?
O2P Dy1 N1C 152.22(14) 2_666 . ?
O1A Dy1 N1C 93.77(15) . . ?
O1C Dy1 N1C 25.17(15) . . ?
O2C Dy1 N1C 25.71(15) . . ?
O4A Dy1 N1C 85.98(15) . . ?
C1P Dy1 N1C 113.27(17) . . ?
O3A Dy1 Mn1 37.36(10) . . ?
O2A Dy1 Mn1 38.09(10) . . ?
O3P Dy1 Mn1 176.95(10) . . ?
O2P Dy1 Mn1 122.20(11) . . ?
O2P Dy1 Mn1 64.11(10) 2_666 . ?
O1A Dy1 Mn1 100.90(10) . . ?
O1C Dy1 Mn1 83.41(11) . . ?
O2C Dy1 Mn1 110.11(10) . . ?
O4A Dy1 Mn1 101.05(10) . . ?
C1P Dy1 Mn1 149.78(13) . . ?
N1C Dy1 Mn1 96.70(11) . . ?
C7A C2A O1A 120.6(5) . . ?
C7A C2A C3A 122.9(6) . . ?
O1A C2A C3A 116.5(5) . . ?
O2A C3A C4A 122.2(6) . . ?
O2A C3A C2A 120.8(6) . . ?
C4A C3A C2A 117.0(6) . . ?
C3A C4A C5A 120.5(6) . . ?
C3A C4A C9A 119.2(6) . . ?
C5A C4A C9A 120.0(6) . . ?
C6A C5A C4A 121.9(6) . . ?
C5A C6A C7A 117.6(6) . . ?
C5A C6A C8A 121.4(6) . . ?
C7A C6A C8A 120.9(6) . . ?
C2A C7A C6A 119.8(6) . . ?
N1A C9A C4A 115.3(5) . . ?
N1A C11A C12A 112.0(5) . . ?
N2A C12A C11A 110.8(5) . . ?
N2A C14A C15A 110.3(5) . . ?
N3A C15A C14A 111.1(5) . . ?
N3A C17A C18A 115.5(5) . . ?
C19A C18A C23A 119.4(6) . . ?
C19A C18A C17A 120.1(5) . . ?
C23A C18A C17A 120.3(6) . . ?
O3A C19A C18A 124.1(6) . . ?
O3A C19A C20A 117.4(6) . . ?
C18A C19A C20A 118.4(6) . . ?
O4A C20A C21A 124.1(6) . . ?
O4A C20A C19A 114.8(5) . . ?
C21A C20A C19A 121.0(6) . . ?
C22A C21A C20A 119.9(6) . . ?
C23A C22A C21A 118.6(6) . . ?
C23A C22A C24A 121.1(6) . . ?
C21A C22A C24A 120.3(6) . . ?
C22A C23A C18A 122.2(6) . . ?
C10A N1A C11A 110.2(5) . . ?
C10A N1A C9A 108.8(5) . . ?
C11A N1A C9A 106.5(5) . . ?
C10A N1A Mn1 113.5(4) . . ?
C11A N1A Mn1 108.0(4) . . ?
C9A N1A Mn1 109.6(4) . . ?
C13A N2A C14A 110.3(5) . . ?
C13A N2A C12A 110.1(5) . . ?
C14A N2A C12A 108.6(5) . . ?
C13A N2A Mn1 109.3(4) . . ?
C14A N2A Mn1 110.8(4) . . ?
C12A N2A Mn1 107.6(4) . . ?
C16A N3A C15A 111.2(5) . . ?
C16A N3A C17A 107.2(5) . . ?
C15A N3A C17A 109.9(5) . . ?
C16A N3A Mn1 108.4(4) . . ?
C15A N3A Mn1 108.8(4) . . ?
C17A N3A Mn1 111.2(4) . . ?
C2A O1A C1A 114.7(4) . . ?
C2A O1A Dy1 112.8(3) . . ?
C1A O1A Dy1 124.6(4) . . ?
C3A O2A Mn1 116.5(4) . . ?
C3A O2A Dy1 116.0(3) . . ?
Mn1 O2A Dy1 101.06(15) . . ?
C19A O3A Mn1 131.1(4) . . ?
C19A O3A Dy1 125.2(4) . . ?
Mn1 O3A Dy1 103.60(16) . . ?
C20A O4A C25A 116.7(5) . . ?
C20A O4A Dy1 115.1(3) . . ?
C25A O4A Dy1 127.2(4) . . ?
O3C N1C O1C 121.5(6) . . ?
O3C N1C O2C 122.5(6) . . ?
O1C N1C O2C 116.0(5) . . ?
O3C N1C Dy1 177.6(5) . . ?
O1C N1C Dy1 57.0(3) . . ?
O2C N1C Dy1 59.0(3) . . ?
N1C O2C Dy1 95.3(4) . . ?
N1C O1C Dy1 97.8(4) . . ?
O1P C1P O2P 123.9(6) 2_666 . ?
O1P C1P O3P 121.9(6) 2_666 . ?
O2P C1P O3P 114.2(5) . . ?
O1P C1P Dy1 175.2(4) 2_666 . ?
O2P C1P Dy1 57.3(3) . . ?
O3P C1P Dy1 57.0(3) . . ?
C1P O1P Mn1 123.0(4) 2_666 . ?
C1P O2P Dy1 95.1(3) . . ?
C1P O2P Dy1 137.7(4) . 2_666 ?
Dy1 O2P Dy1 115.59(17) . 2_666 ?
C1P O3P Dy1 95.4(4) . . ?

loop_
_geom_bond_atom_site_label_1
_geom_bond_atom_site_label_2
_geom_bond_distance
_geom_bond_site_symmetry_2
_geom_bond_publ_flag
Mn1 O1P 2.117(4) . ?
Mn1 O3A 2.184(4) . ?
Mn1 O2A 2.199(4) . ?
Mn1 N1A 2.333(5) . ?
Mn1 N2A 2.341(5) . ?
Mn1 N3A 2.362(5) . ?
Mn1 Dy1 3.4979(11) . ?
Dy1 O3A 2.266(4) . ?
Dy1 O2A 2.331(4) . ?
Dy1 O3P 2.375(4) . ?
Dy1 O2P 2.382(4) . ?
Dy1 O2P 2.420(4) 2_666 ?
Dy1 O1A 2.437(4) . ?
Dy1 O1C 2.485(5) . ?
Dy1 O2C 2.528(4) . ?
Dy1 O4A 2.567(4) . ?
Dy1 C1P 2.819(6) . ?
Dy1 N1C 2.936(6) . ?
C1A O1A 1.441(7) . ?
C2A C7A 1.378(9) . ?
C2A O1A 1.400(7) . ?
C2A C3A 1.400(9) . ?
C3A O2A 1.360(7) . ?
C3A C4A 1.385(8) . ?
C4A C5A 1.396(9) . ?
C4A C9A 1.502(8) . ?
C5A C6A 1.389(9) . ?
C6A C7A 1.401(9) . ?
C6A C8A 1.512(9) . ?
C9A N1A 1.484(8) . ?
C10A N1A 1.479(8) . ?
C11A N1A 1.484(8) . ?
C11A C12A 1.505(9) . ?
C12A N2A 1.494(8) . ?
C13A N2A 1.475(8) . ?
C14A N2A 1.476(8) . ?
C14A C15A 1.523(8) . ?
C15A N3A 1.468(8) . ?
C16A N3A 1.467(8) . ?
C17A N3A 1.486(7) . ?
C17A C18A 1.505(9) . ?
C18A C19A 1.387(9) . ?
C18A C23A 1.399(8) . ?
C19A O3A 1.351(7) . ?
C19A C20A 1.407(9) . ?
C20A O4A 1.381(7) . ?
C20A C21A 1.394(9) . ?
C25A O4A 1.444(8) . ?
C21A C22A 1.391(9) . ?
C22A C23A 1.379(9) . ?
C22A C24A 1.513(9) . ?
N1C O3C 1.221(7) . ?
N1C O1C 1.261(7) . ?
N1C O2C 1.279(7) . ?
C1P O1P 1.253(7) 2_666 ?
C1P O2P 1.310(7) . ?
C1P O3P 1.312(7) . ?
C1M O1M 1.452(8) . ?
C2M O2M 1.387(8) . ?
